data_4105932
loop_
_publ_author_name
'Richard S. Grainger'
'Bhaven Patel'
'Benson M. Kariuki'
'Louise Male'
'Neil Spencer'

_publ_contact_author
;
Dr B.M. Kariuki
School of Chemistry, Cardiff University
Main Building
Park Place
Cardiff
CF10 3AT
;
_publ_contact_author_email kariukib@cf.ac.uk
_publ_section_title
;
 Sulfur Monoxide Transfer from peri-Substituted Trisulfide-2-oxides to
 Dienes: Substituent Effects, Mechanistic Studies and Application in
 Thiophene Synthesis
;
_journal_name_full 'Journal of the American Chemical Society'
_journal_page_first 5843
_journal_page_last 5852
_journal_paper_doi 10.1021/ja108865w
_journal_volume 133
_journal_year 2011
_chemical_formula_moiety 'C12 H10 Br2 O2'
_chemical_formula_sum 'C12 H10 Br2 O2'
_chemical_formula_weight 346.02
_chemical_name_systematic
;
 ?
;
_space_group_IT_number 2
_symmetry_cell_setting triclinic
_symmetry_space_group_name_Hall '-P 1'
_symmetry_space_group_name_H-M 'P -1'
_atom_sites_solution_hydrogens geom
_atom_sites_solution_primary direct
_atom_sites_solution_secondary difmap
_audit_creation_method SHELXL-97
_cell_angle_alpha 84.2050(10)
_cell_angle_beta 89.146(2)
_cell_angle_gamma 85.231(2)
_cell_formula_units_Z 4
_cell_length_a 7.3022(2)
_cell_length_b 7.6899(2)
_cell_length_c 21.1997(7)
_cell_measurement_reflns_used 41509
_cell_measurement_temperature 120(2)
_cell_measurement_theta_max 27.48
_cell_measurement_theta_min 2.91
_cell_volume 1180.22(6)
_computing_cell_refinement 'DENZO (Otwinowski & Minor, 1997) & COLLECT (Hooft, R.W.W., 1998)'
_computing_data_collection 'COLLECT (Hooft, R.W.W., 1998)'
_computing_data_reduction 'EvalCCD (Duisenberg, Kroon-Batenburg, Schreurs, 2003)'
_computing_molecular_graphics 'Ortep-3 for Windows (Farrugia, 1997)'
_computing_publication_material 'WinGX (Farrugia, 1999)'
_computing_structure_refinement 'SHELXL-97 (Sheldrick, 1997)'
_computing_structure_solution
;
SIR92 (Altomare, Cascarano, Giacovazzo, Guagliardi, Burla, Polidori, 
Camalli, 1994)
;
_diffrn_ambient_temperature 120(2)
_diffrn_detector_area_resol_mean '4096x4096pixels / 62x62mm'
_diffrn_measured_fraction_theta_full 0.991
_diffrn_measured_fraction_theta_max 0.991
_diffrn_measurement_device_type 'Bruker-Nonius APEX II CCD camera on \k-goniostat'
_diffrn_measurement_method '\f & \w scans'
_diffrn_radiation_monochromator '10cm confocal mirrors'
_diffrn_radiation_source 'Bruker-Nonius FR591 rotating anode'
_diffrn_radiation_type MoK\a
_diffrn_radiation_wavelength 0.71073
_diffrn_reflns_av_R_equivalents 0.0000
_diffrn_reflns_av_sigmaI/netI 0.0245
_diffrn_reflns_limit_h_max 9
_diffrn_reflns_limit_h_min -9
_diffrn_reflns_limit_k_max 9
_diffrn_reflns_limit_k_min -9
_diffrn_reflns_limit_l_max 27
_diffrn_reflns_limit_l_min 0
_diffrn_reflns_number 5376
_diffrn_reflns_theta_full 27.46
_diffrn_reflns_theta_max 27.46
_diffrn_reflns_theta_min 3.14
_exptl_absorpt_coefficient_mu 6.849
_exptl_absorpt_correction_T_max 0.7713
_exptl_absorpt_correction_T_min 0.4070
_exptl_absorpt_correction_type multi-scan
_exptl_absorpt_process_details 'TWINABS (Sheldrick, G.M., 2007)'
_exptl_crystal_colour Colourless
_exptl_crystal_density_diffrn 1.947
_exptl_crystal_description Rod
_exptl_crystal_F_000 672
_exptl_crystal_size_max 0.16
_exptl_crystal_size_mid 0.05
_exptl_crystal_size_min 0.04
_refine_diff_density_max 1.417
_refine_diff_density_min -2.144
_refine_diff_density_rms 0.361
_refine_ls_extinction_method none
_refine_ls_goodness_of_fit_ref 1.159
_refine_ls_hydrogen_treatment constr
_refine_ls_matrix_type full
_refine_ls_number_parameters 294
_refine_ls_number_reflns 5376
_refine_ls_number_restraints 0
_refine_ls_restrained_S_all 1.159
_refine_ls_R_factor_all 0.0645
_refine_ls_R_factor_gt 0.0594
_refine_ls_shift/su_max 0.001
_refine_ls_shift/su_mean 0.000
_refine_ls_structure_factor_coef Fsqd
_refine_ls_weighting_details 'calc w=1/[\s^2^(Fo^2^)+(0.0908P)^2^+9.1774P] where P=(Fo^2^+2Fc^2^)/3'
_refine_ls_weighting_scheme calc
_refine_ls_wR_factor_gt 0.1650
_refine_ls_wR_factor_ref 0.1733
_reflns_number_gt 5069
_reflns_number_total 5376
_reflns_threshold_expression >2sigma(I)
_cod_data_source_file ja108865w_si_006.cif
_cod_data_source_block 45
_cod_database_code 4105932

loop_
_symmetry_equiv_pos_as_xyz
'x, y, z'
'-x, -y, -z'

loop_
_atom_site_label
_atom_site_type_symbol
_atom_site_fract_x
_atom_site_fract_y
_atom_site_fract_z
_atom_site_U_iso_or_equiv
_atom_site_adp_type
_atom_site_occupancy
_atom_site_symmetry_multiplicity
_atom_site_calc_flag
_atom_site_refinement_flags
C1 C 0.5735(13) 0.2627(12) 0.5229(4) 0.0324(18) Uani 1 1 d .
H1A H 0.7037 0.2235 0.5289 0.049 Uiso 1 1 calc R
H1B H 0.5579 0.3373 0.4827 0.049 Uiso 1 1 calc R
H1C H 0.5022 0.1604 0.5220 0.049 Uiso 1 1 calc R
C2 C 0.5542(10) 0.2900(9) 0.6338(3) 0.0181(13) Uani 1 1 d .
C3 C 0.5258(9) 0.3964(9) 0.6823(3) 0.0162(13) Uani 1 1 d .
C4 C 0.5692(8) 0.3375(8) 0.7457(3) 0.0139(12) Uani 1 1 d .
C5 C 0.6445(9) 0.1617(9) 0.7592(3) 0.0160(13) Uani 1 1 d .
C6 C 0.6692(9) 0.0524(9) 0.7095(4) 0.0197(14) Uani 1 1 d .
H6 H 0.7191 -0.0654 0.7185 0.024 Uiso 1 1 calc R
C7 C 0.6226(10) 0.1136(10) 0.6492(4) 0.0213(14) Uani 1 1 d .
H7 H 0.6361 0.0367 0.6167 0.026 Uiso 1 1 calc R
C8 C 0.5440(9) 0.4467(9) 0.7964(3) 0.0174(13) Uani 1 1 d .
H8 H 0.4939 0.5646 0.7879 0.021 Uiso 1 1 calc R
C9 C 0.5908(9) 0.3839(10) 0.8565(3) 0.0175(13) Uani 1 1 d .
C10 C 0.6692(9) 0.2078(9) 0.8691(3) 0.0192(14) Uani 1 1 d .
C11 C 0.6956(9) 0.1027(9) 0.8223(4) 0.0185(14) Uani 1 1 d .
H11 H 0.7497 -0.0135 0.8318 0.022 Uiso 1 1 calc R
C12 C 0.4869(11) 0.6539(10) 0.8969(4) 0.0262(16) Uani 1 1 d .
H12A H 0.5698 0.7268 0.8713 0.039 Uiso 1 1 calc R
H12B H 0.4620 0.7023 0.9375 0.039 Uiso 1 1 calc R
H12C H 0.3712 0.6525 0.8742 0.039 Uiso 1 1 calc R
O1 O 0.5099(8) 0.3603(7) 0.5740(3) 0.0254(11) Uani 1 1 d .
O2 O 0.5713(8) 0.4781(7) 0.9083(3) 0.0243(11) Uani 1 1 d .
Br1 Br 0.43099(10) 0.63306(9) 0.66045(3) 0.02032(18) Uani 1 1 d .
Br2 Br 0.73383(11) 0.12288(11) 0.95403(4) 0.0291(2) Uani 1 1 d .
C101 C 0.1821(12) 0.3588(12) 0.9794(4) 0.0309(18) Uani 1 1 d .
H10A H 0.1015 0.2712 0.9980 0.046 Uiso 1 1 calc R
H10B H 0.1903 0.4494 1.0083 0.046 Uiso 1 1 calc R
H10C H 0.3049 0.3019 0.9725 0.046 Uiso 1 1 calc R
C102 C 0.1206(10) 0.3420(10) 0.8699(3) 0.0181(13) Uani 1 1 d .
C103 C 0.0645(9) 0.4246(9) 0.8114(3) 0.0164(13) Uani 1 1 d .
C104 C 0.0710(9) 0.3371(9) 0.7555(3) 0.0154(13) Uani 1 1 d .
C105 C 0.1463(9) 0.1592(9) 0.7610(3) 0.0167(13) Uani 1 1 d .
C106 C 0.2022(9) 0.0762(10) 0.8204(4) 0.0211(14) Uani 1 1 d .
H106 H 0.2483 -0.0436 0.8236 0.025 Uiso 1 1 calc R
C107 C 0.1923(10) 0.1626(10) 0.8740(3) 0.0216(14) Uani 1 1 d .
H107 H 0.2328 0.1037 0.9135 0.026 Uiso 1 1 calc R
C108 C 0.0143(9) 0.4199(9) 0.6955(3) 0.0141(12) Uani 1 1 d .
H108 H -0.0354 0.5386 0.6919 0.017 Uiso 1 1 calc R
C109 C 0.0300(10) 0.3310(9) 0.6423(3) 0.0171(13) Uani 1 1 d .
C110 C 0.1027(9) 0.1533(9) 0.6489(3) 0.0160(13) Uani 1 1 d .
C111 C 0.1591(9) 0.0699(10) 0.7054(3) 0.0181(13) Uani 1 1 d .
H111 H 0.2077 -0.0491 0.7078 0.022 Uiso 1 1 calc R
C112 C -0.0824(12) 0.5825(10) 0.5752(3) 0.0256(16) Uani 1 1 d .
H11A H -0.1999 0.6020 0.5974 0.038 Uiso 1 1 calc R
H11B H -0.0979 0.6211 0.5300 0.038 Uiso 1 1 calc R
H11C H 0.0094 0.6496 0.5929 0.038 Uiso 1 1 calc R
O101 O 0.1083(8) 0.4374(7) 0.9201(2) 0.0246(11) Uani 1 1 d .
O102 O -0.0218(7) 0.3986(7) 0.5831(2) 0.0210(10) Uani 1 1 d .
Br11 Br -0.01840(10) 0.66563(9) 0.80748(3) 0.02032(18) Uani 1 1 d .
Br12 Br 0.12288(12) 0.03097(10) 0.57517(4) 0.0281(2) Uani 1 1 d .

loop_
_atom_site_aniso_label
_atom_site_aniso_U_11
_atom_site_aniso_U_22
_atom_site_aniso_U_33
_atom_site_aniso_U_23
_atom_site_aniso_U_13
_atom_site_aniso_U_12
C1 0.040(5) 0.029(4) 0.028(4) -0.006(3) -0.002(4) 0.001(4)
C2 0.021(3) 0.017(3) 0.016(3) -0.003(3) 0.004(3) -0.001(3)
C3 0.014(3) 0.017(3) 0.018(3) -0.002(3) -0.003(2) -0.001(2)
C4 0.008(3) 0.010(3) 0.022(3) 0.002(2) 0.003(2) 0.001(2)
C5 0.011(3) 0.016(3) 0.020(3) 0.001(3) 0.000(2) -0.002(2)
C6 0.014(3) 0.015(3) 0.029(4) -0.001(3) -0.001(3) 0.003(2)
C7 0.018(3) 0.021(4) 0.026(4) -0.008(3) 0.001(3) 0.000(3)
C8 0.018(3) 0.012(3) 0.022(3) 0.002(3) 0.002(3) 0.000(2)
C9 0.009(3) 0.025(4) 0.017(3) 0.000(3) -0.002(2) 0.001(2)
C10 0.015(3) 0.018(3) 0.022(3) 0.008(3) 0.000(3) 0.005(3)
C11 0.010(3) 0.016(3) 0.028(4) 0.005(3) 0.002(3) 0.001(2)
C12 0.026(4) 0.021(4) 0.031(4) -0.003(3) -0.003(3) 0.002(3)
O1 0.028(3) 0.022(3) 0.025(3) 0.000(2) -0.004(2) 0.007(2)
O2 0.026(3) 0.024(3) 0.022(3) -0.005(2) -0.005(2) 0.007(2)
Br1 0.0234(3) 0.0141(3) 0.0216(3) 0.0024(3) 0.0017(3) 0.0041(2)
Br2 0.0308(4) 0.0327(4) 0.0195(4) 0.0095(3) 0.0026(3) 0.0069(3)
C101 0.035(4) 0.036(5) 0.021(4) -0.004(3) -0.006(3) 0.006(4)
C102 0.017(3) 0.020(3) 0.017(3) -0.001(3) 0.003(3) -0.003(3)
C103 0.014(3) 0.012(3) 0.022(3) 0.005(3) 0.004(3) 0.001(2)
C104 0.013(3) 0.011(3) 0.022(3) 0.000(2) 0.005(2) 0.001(2)
C105 0.012(3) 0.017(3) 0.021(3) -0.002(3) 0.001(2) -0.001(2)
C106 0.014(3) 0.016(3) 0.032(4) 0.001(3) -0.002(3) 0.001(3)
C107 0.025(4) 0.020(4) 0.019(3) 0.004(3) 0.002(3) 0.000(3)
C108 0.014(3) 0.011(3) 0.017(3) 0.000(2) 0.004(2) -0.001(2)
C109 0.018(3) 0.012(3) 0.021(3) 0.000(2) 0.002(3) -0.001(2)
C110 0.013(3) 0.012(3) 0.025(3) -0.006(3) 0.003(2) -0.004(2)
C111 0.014(3) 0.017(3) 0.022(3) 0.001(3) 0.002(3) -0.001(2)
C112 0.036(4) 0.024(4) 0.014(3) 0.001(3) 0.004(3) 0.010(3)
O101 0.031(3) 0.026(3) 0.016(2) 0.001(2) -0.005(2) 0.001(2)
O102 0.025(3) 0.017(2) 0.019(2) 0.0033(19) -0.001(2) 0.003(2)
Br11 0.0236(3) 0.0136(3) 0.0230(4) -0.0014(3) -0.0011(3) 0.0025(2)
Br12 0.0419(5) 0.0195(4) 0.0229(4) -0.0066(3) 0.0046(3) 0.0020(3)

loop_
_atom_type_symbol
_atom_type_description
_atom_type_scat_dispersion_real
_atom_type_scat_dispersion_imag
_atom_type_scat_source
C C 0.0033 0.0016 'International Tables Vol C Tables 4.2.6.8 and 6.1.1.4'
H H 0.0000 0.0000 'International Tables Vol C Tables 4.2.6.8 and 6.1.1.4'
O O 0.0106 0.0060 'International Tables Vol C Tables 4.2.6.8 and 6.1.1.4'
Br Br -0.2901 2.4595 'International Tables Vol C Tables 4.2.6.8 and 6.1.1.4'

loop_
_geom_angle_atom_site_label_1
_geom_angle_atom_site_label_2
_geom_angle_atom_site_label_3
_geom_angle
O1 C2 C3 117.8(6)
O1 C2 C7 123.8(6)
C3 C2 C7 118.4(7)
C2 C3 C4 122.4(7)
C2 C3 Br1 117.6(5)
C4 C3 Br1 120.0(5)
C3 C4 C5 117.8(6)
C3 C4 C8 123.2(6)
C5 C4 C8 119.0(6)
C11 C5 C6 122.1(7)
C11 C5 C4 118.4(7)
C6 C5 C4 119.5(6)
C7 C6 C5 120.9(7)
C6 C7 C2 121.0(7)
C9 C8 C4 120.7(6)
C8 C9 O2 125.0(7)
C8 C9 C10 119.7(7)
O2 C9 C10 115.3(6)
C11 C10 C9 120.9(7)
C11 C10 Br2 120.4(5)
C9 C10 Br2 118.8(6)
C10 C11 C5 121.3(7)
C2 O1 C1 117.3(6)
C9 O2 C12 116.2(6)
O101 C102 C103 117.9(7)
O101 C102 C107 123.2(7)
C103 C102 C107 118.9(7)
C102 C103 C104 122.7(6)
C102 C103 Br11 117.4(5)
C104 C103 Br11 119.9(5)
C108 C104 C103 123.3(6)
C108 C104 C105 119.6(6)
C103 C104 C105 117.0(6)
C106 C105 C111 121.9(7)
C106 C105 C104 119.9(7)
C111 C105 C104 118.2(6)
C107 C106 C105 122.1(7)
C106 C107 C102 119.3(7)
C109 C108 C104 121.0(6)
O102 C109 C108 125.2(6)
O102 C109 C110 116.2(6)
C108 C109 C110 118.5(6)
C111 C110 C109 122.2(7)
C111 C110 Br12 119.5(5)
C109 C110 Br12 118.3(5)
C110 C111 C105 120.4(7)
C102 O101 C101 118.4(6)
C109 O102 C112 116.4(6)

loop_
_geom_bond_atom_site_label_1
_geom_bond_atom_site_label_2
_geom_bond_distance
C1 O1 1.430(10)
C2 O1 1.359(9)
C2 C3 1.381(10)
C2 C7 1.414(10)
C3 C4 1.407(9)
C3 Br1 1.907(7)
C4 C5 1.420(9)
C4 C8 1.430(10)
C5 C11 1.413(10)
C5 C6 1.413(10)
C6 C7 1.356(11)
C8 C9 1.353(10)
C9 O2 1.375(9)
C9 C10 1.426(10)
C10 C11 1.344(11)
C10 Br2 1.904(7)
C12 O2 1.437(9)
C101 O101 1.431(9)
C102 O101 1.351(9)
C102 C103 1.386(10)
C102 C107 1.429(10)
C103 C104 1.418(10)
C103 Br11 1.896(7)
C104 C108 1.416(9)
C104 C105 1.426(9)
C105 C106 1.404(10)
C105 C111 1.422(10)
C106 C107 1.371(11)
C108 C109 1.375(9)
C109 O102 1.356(9)
C109 C110 1.419(9)
C110 C111 1.352(10)
C110 Br12 1.902(7)
C112 O102 1.440(9)
